data_4325611
loop_
_publ_author_name
'Galina V. Romanenko'
'Ksenia Yu. Maryunina'
'Artem S. Bogomyakov'
'Renad Z. Sagdeev'
'Victor I. Ovcharenko'

_publ_section_title
;
 Relationship between the Thermally Induced Reorientations of Aromatic
 Solvate Molecules in Cu(hfac)2- Nitroxide Breathing Crystals and the
 Character of the Magnetic Anomaly
;
_journal_name_full 'Inorganic Chemistry'
_journal_page_first 6597
_journal_page_last 6609
_journal_paper_doi 10.1021/ic200444e
_journal_volume 50
_journal_year 2011
_chemical_formula_sum 'C28.5 H31 Cu F12 N4 O6'
_chemical_formula_weight 817.11
_chemical_name_systematic
; 
 ? 
;
_space_group_IT_number 2
_symmetry_cell_setting triclinic
_symmetry_space_group_name_Hall '-P 1'
_symmetry_space_group_name_H-M 'P -1'
_atom_sites_solution_hydrogens geom
_atom_sites_solution_primary direct
_atom_sites_solution_secondary difmap
_audit_creation_method SHELXL-97
_cell_angle_alpha 76.184(4)
_cell_angle_beta 67.332(3)
_cell_angle_gamma 84.276(4)
_cell_formula_units_Z 2
_cell_length_a 10.687(3)
_cell_length_b 13.381(3)
_cell_length_c 13.596(3)
_cell_measurement_reflns_used 4995
_cell_measurement_temperature 110(2)
_cell_measurement_theta_max 26.41
_cell_measurement_theta_min 2.39
_cell_volume 1742.1(7)
_computing_cell_refinement 'Bruker SMART'
_computing_data_collection 'Bruker SMART'
_computing_data_reduction 'Bruker SAINT'
_computing_molecular_graphics 'Bruker SHELXTL'
_computing_publication_material 'Bruker SHELXTL'
_computing_structure_refinement 'SHELXL-97 (Sheldrick, 1997)'
_computing_structure_solution 'SHELXS-97 (Sheldrick, 1990)'
_diffrn_ambient_temperature 110(2)
_diffrn_measured_fraction_theta_full 0.966
_diffrn_measured_fraction_theta_max 0.966
_diffrn_measurement_device_type 'CCD area detector'
_diffrn_measurement_method 'phi and omega scans'
_diffrn_radiation_monochromator graphite
_diffrn_radiation_source 'fine-focus sealed tube'
_diffrn_radiation_type MoK\a
_diffrn_radiation_wavelength 0.71073
_diffrn_reflns_av_R_equivalents 0.0327
_diffrn_reflns_av_sigmaI/netI 0.0548
_diffrn_reflns_limit_h_max 13
_diffrn_reflns_limit_h_min -13
_diffrn_reflns_limit_k_max 16
_diffrn_reflns_limit_k_min -16
_diffrn_reflns_limit_l_max 17
_diffrn_reflns_limit_l_min -14
_diffrn_reflns_number 12616
_diffrn_reflns_theta_full 26.58
_diffrn_reflns_theta_max 26.58
_diffrn_reflns_theta_min 1.57
_exptl_absorpt_coefficient_mu 0.737
_exptl_absorpt_correction_type none
_exptl_crystal_colour black
_exptl_crystal_density_diffrn 1.558
_exptl_crystal_description bulk
_exptl_crystal_F_000 830
_refine_diff_density_max 0.968
_refine_diff_density_min -0.985
_refine_diff_density_rms 0.081
_refine_ls_extinction_method none
_refine_ls_goodness_of_fit_ref 1.022
_refine_ls_hydrogen_treatment constr
_refine_ls_matrix_type fullcycle
_refine_ls_number_parameters 517
_refine_ls_number_reflns 7029
_refine_ls_number_restraints 4
_refine_ls_restrained_S_all 1.031
_refine_ls_R_factor_all 0.0667
_refine_ls_R_factor_gt 0.0533
_refine_ls_shift/su_max 0.007
_refine_ls_shift/su_mean 0.000
_refine_ls_structure_factor_coef Fsqd
_refine_ls_weighting_details 'calc w=1/[\s^2^(Fo^2^)+(0.0703P)^2^+1.8564P] where P=(Fo^2^+2Fc^2^)/3'
_refine_ls_weighting_scheme calc
_refine_ls_wR_factor_gt 0.1356
_refine_ls_wR_factor_ref 0.1441
_reflns_number_gt 5706
_reflns_number_total 7029
_reflns_threshold_expression >2sigma(I)
_cod_data_source_file ic200444e_si_002_16.cif
_cod_data_source_block phpr110
_cod_original_cell_volume 1742.1(8)
_cod_original_formula_sum 'C28.50 H31 Cu F12 N4 O6'
_cod_database_code 4325611

loop_
_symmetry_equiv_pos_as_xyz
'x, y, z'
'-x, -y, -z'

loop_
_atom_site_label
_atom_site_type_symbol
_atom_site_fract_x
_atom_site_fract_y
_atom_site_fract_z
_atom_site_U_iso_or_equiv
_atom_site_adp_type
_atom_site_occupancy
_atom_site_symmetry_multiplicity
_atom_site_calc_flag
_atom_site_refinement_flags
_atom_site_disorder_assembly
_atom_site_disorder_group
Cu1 Cu 0.0000 0.5000 0.5000 0.02093(14) Uani 1 2 d S . .
O1 O -0.1093(2) 0.62360(17) 0.46820(18) 0.0294(5) Uani 1 1 d . . .
C1 C -0.2885(3) 0.7423(3) 0.4775(3) 0.0336(8) Uani 1 1 d . . .
F1 F -0.2435(2) 0.80212(17) 0.5231(2) 0.0524(6) Uani 1 1 d . . .
F2 F -0.4239(2) 0.75131(16) 0.5151(2) 0.0476(6) Uani 1 1 d . . .
F3 F -0.2414(3) 0.78233(18) 0.36982(18) 0.0543(6) Uani 1 1 d . . .
C2 C -0.2371(3) 0.6304(3) 0.5016(3) 0.0273(7) Uani 1 1 d . . .
C3 C -0.3332(3) 0.5521(3) 0.5557(3) 0.0312(7) Uani 1 1 d . . .
H3A H -0.4269 0.5693 0.5769 0.037 Uiso 1 1 calc R . .
C4 C -0.2941(4) 0.4489(3) 0.5793(3) 0.0311(7) Uani 1 1 d . . .
C5 C -0.4061(4) 0.3677(3) 0.6439(4) 0.0449(10) Uani 1 1 d . . .
F4 F -0.3919(12) 0.3204(12) 0.7374(13) 0.067(3) Uani 0.50 1 d P . .
F5 F -0.3852(16) 0.2918(10) 0.5885(11) 0.078(4) Uani 0.50 1 d P . .
F6 F -0.5347(19) 0.4039(11) 0.6665(18) 0.110(8) Uani 0.50 1 d P . .
F4A F -0.4268(18) 0.3460(14) 0.7469(14) 0.133(8) Uani 0.50 1 d P . .
F5A F -0.3825(14) 0.2841(10) 0.6067(15) 0.096(6) Uani 0.50 1 d P . .
F6A F -0.5207(16) 0.3997(12) 0.6381(16) 0.062(3) Uani 0.50 1 d P . .
O2 O -0.1763(3) 0.41087(18) 0.55597(19) 0.0346(5) Uani 1 1 d . . .
Cu2 Cu 0.0000 1.0000 0.0000 0.02308(15) Uani 1 2 d S . .
O3 O -0.1146(2) 1.04772(16) 0.13655(18) 0.0264(5) Uani 1 1 d . . .
C6 C -0.2946(4) 1.0509(3) 0.3043(3) 0.0525(12) Uani 1 1 d . . .
F7 F -0.1910(6) 1.0185(5) 0.3583(5) 0.0495(14) Uani 0.50 1 d P . .
F8 F -0.3726(7) 1.1520(5) 0.2786(5) 0.0579(17) Uani 0.50 1 d P . .
F9 F -0.3955(2) 0.99368(19) 0.37846(18) 0.0546(6) Uani 1 1 d . . .
F7A F -0.2154(6) 1.0830(6) 0.3342(5) 0.0644(17) Uani 0.50 1 d P . .
F8A F -0.3106(6) 1.1413(4) 0.3020(5) 0.0446(13) Uani 0.50 1 d P . .
C7 C -0.2338(3) 1.0177(2) 0.1941(3) 0.0289(7) Uani 1 1 d . . .
C8 C -0.3172(3) 0.9602(3) 0.1684(3) 0.0323(8) Uani 1 1 d . . .
H8A H -0.4064 0.9429 0.2197 0.039 Uiso 1 1 calc R . .
C9 C -0.2719(3) 0.9288(2) 0.0704(3) 0.0242(6) Uani 1 1 d . . .
C10 C -0.3697(3) 0.8702(3) 0.0460(3) 0.0304(7) Uani 1 1 d . . .
F10 F -0.3756(3) 0.9142(2) -0.0514(2) 0.0606(7) Uani 1 1 d . . .
F11 F -0.4968(2) 0.86760(18) 0.1193(2) 0.0488(6) Uani 1 1 d . . .
F12 F -0.3288(2) 0.77324(16) 0.0444(2) 0.0502(6) Uani 1 1 d . . .
O4 O -0.1554(2) 0.93980(16) -0.00573(18) 0.0250(5) Uani 1 1 d . . .
O01 O 0.0852(2) 0.48301(17) 0.3305(2) 0.0354(6) Uani 1 1 d . . .
N1 N 0.0109(3) 0.4742(2) 0.2758(3) 0.0316(6) Uani 1 1 d . . .
C01 C -0.0094(3) 0.3709(2) 0.2551(3) 0.0344(8) Uani 1 1 d . . .
C02 C 0.1251(4) 0.3462(3) 0.1682(4) 0.0476(10) Uani 1 1 d . . .
H02A H 0.1944 0.3290 0.2004 0.071 Uiso 1 1 calc R . .
H02B H 0.1539 0.4062 0.1073 0.071 Uiso 1 1 calc R . .
H02C H 0.1128 0.2875 0.1414 0.071 Uiso 1 1 calc R . .
C03 C -0.0421(4) 0.2871(3) 0.3608(3) 0.0387(8) Uani 1 1 d . . .
H03A H 0.0370 0.2754 0.3819 0.058 Uiso 1 1 calc R . .
H03B H -0.0649 0.2231 0.3487 0.058 Uiso 1 1 calc R . .
H03C H -0.1193 0.3095 0.4192 0.058 Uiso 1 1 calc R . .
C04 C -0.1283(3) 0.3999(2) 0.2131(3) 0.0320(7) Uani 1 1 d . . .
C05 C -0.1232(4) 0.3480(3) 0.1233(3) 0.0423(9) Uani 1 1 d . . .
H05A H -0.2007 0.3711 0.1018 0.063 Uiso 1 1 calc R . .
H05B H -0.1268 0.2732 0.1503 0.063 Uiso 1 1 calc R . .
H05C H -0.0387 0.3663 0.0599 0.063 Uiso 1 1 calc R . .
C06 C -0.2706(3) 0.3908(3) 0.3049(3) 0.0340(8) Uani 1 1 d . . .
H06A H -0.3397 0.4093 0.2726 0.051 Uiso 1 1 calc R . .
H06B H -0.2777 0.4375 0.3525 0.051 Uiso 1 1 calc R . .
H06C H -0.2847 0.3199 0.3478 0.051 Uiso 1 1 calc R . .
N2 N -0.1043(3) 0.5145(2) 0.1674(2) 0.0292(6) Uani 1 1 d . . .
O02 O -0.1615(2) 0.56840(18) 0.1048(2) 0.0346(6) Uani 1 1 d . . .
C07 C -0.0307(3) 0.5532(2) 0.2128(3) 0.0283(7) Uani 1 1 d . . .
C08 C 0.0009(3) 0.6607(2) 0.1922(3) 0.0245(6) Uani 1 1 d . . .
C09 C -0.0342(3) 0.7462(2) 0.1221(3) 0.0258(7) Uani 1 1 d . . .
H09A H -0.0859 0.7416 0.0801 0.031 Uiso 1 1 calc R . .
N3 N 0.0152(3) 0.83362(19) 0.1232(2) 0.0253(6) Uani 1 1 d . A .
N4 N 0.0808(3) 0.80590(19) 0.1951(2) 0.0252(6) Uani 1 1 d . . .
C041 C 0.146(3) 0.876(2) 0.2189(15) 0.025(5) Uani 0.50 1 d P A 1
H04A H 0.1674 0.9375 0.1587 0.030 Uiso 0.50 1 calc PR A 1
H04H H 0.2338 0.8446 0.2208 0.030 Uiso 0.50 1 calc PR A 1
C042 C 0.0674(10) 0.9093(9) 0.3271(9) 0.057(3) Uani 0.50 1 d P A 1
H04B H 0.0140 0.8522 0.3847 0.068 Uiso 0.50 1 calc PR A 1
H04C H 0.0067 0.9687 0.3179 0.068 Uiso 0.50 1 calc PR A 1
C043 C 0.2125(16) 0.9457(9) 0.3566(10) 0.069(3) Uani 0.50 1 d P A 1
H04D H 0.2069 0.9196 0.4327 0.083 Uiso 0.50 1 calc PR A 1
H04E H 0.3038 0.9354 0.3026 0.083 Uiso 0.50 1 calc PR A 1
C044 C 0.1550(16) 1.0426(11) 0.3359(11) 0.084(4) Uani 0.50 1 d P A 1
H04F H 0.2083 1.0945 0.3425 0.126 Uiso 0.50 1 calc PR A 1
H04G H 0.0618 1.0435 0.3889 0.126 Uiso 0.50 1 calc PR A 1
H04H H 0.1546 1.0582 0.2619 0.126 Uiso 0.50 1 calc PR A 1
C041 C 0.144(3) 0.891(2) 0.2205(19) 0.031(6) Uani 0.50 1 d P A 2
H04I H 0.2432 0.8945 0.1779 0.038 Uiso 0.50 1 calc PR A 2
H04J H 0.1040 0.9590 0.1996 0.038 Uiso 0.50 1 calc PR A 2
C42 C 0.1176(9) 0.8677(6) 0.3406(7) 0.0300(17) Uani 0.50 1 d P A 2
H42A H 0.1845 0.8177 0.3586 0.036 Uiso 0.50 1 calc PR A 2
H42B H 0.0249 0.8409 0.3850 0.036 Uiso 0.50 1 calc PR A 2
C43 C 0.1360(13) 0.9859(11) 0.3588(12) 0.075(5) Uani 0.50 1 d P A 2
H43A H 0.1265 1.0416 0.2992 0.090 Uiso 0.50 1 calc PR A 2
H43B H 0.0707 0.9977 0.4300 0.090 Uiso 0.50 1 calc PR A 2
C44 C 0.2787(13) 0.9763(8) 0.3549(12) 0.073(4) Uani 0.50 1 d P A 2
H44A H 0.3056 1.0410 0.3625 0.110 Uiso 0.50 1 calc PR A 2
H44B H 0.3396 0.9610 0.2849 0.110 Uiso 0.50 1 calc PR A 2
H44C H 0.2842 0.9204 0.4147 0.110 Uiso 0.50 1 calc PR A 2
C010 C 0.0793(2) 0.70567(18) 0.23812(19) 0.0270(7) Uani 1 1 d . A .
H01A H 0.1202 0.6708 0.2879 0.032 Uiso 1 1 calc R . .
C1S C 0.4648(2) 0.54446(18) -0.04999(19) 0.0324(14) Uiso 0.50 1 d PRD . .
C2S C 0.5282(2) 0.59613(18) -0.15789(19) 0.0399(17) Uiso 0.50 1 d PR . .
H2SA H 0.5812 0.5585 -0.2124 0.048 Uiso 0.50 1 d PR . .
C3S C 0.5148(2) 0.70237(18) -0.18693(19) 0.0414(17) Uiso 0.50 1 d PR . .
H3SA H 0.5585 0.7381 -0.2614 0.050 Uiso 0.50 1 d PR . .
C4S C 0.4380(2) 0.75692(18) -0.10806(19) 0.050(2) Uiso 0.50 1 d PR . .
H4SA H 0.4287 0.8303 -0.1281 0.059 Uiso 0.50 1 d PR . .
C5S C 0.3747(2) 0.70524(18) -0.00015(19) 0.050(2) Uiso 0.50 1 d PR . .
H5SA H 0.3217 0.7429 0.0543 0.060 Uiso 0.50 1 d PR . .
C6S C 0.3881(2) 0.59901(18) 0.02888(19) 0.063(5) Uiso 0.50 1 d PR . .
H6SA H 0.3443 0.5633 0.1034 0.076 Uiso 0.50 1 d PR . .
C7S C 0.4808(2) 0.43076(18) -0.01598(19) 0.0407(17) Uiso 0.50 1 d PRD . .
H7SA H 0.4542 0.3983 -0.0606 0.049 Uiso 0.50 1 d PR . .
H7SB H 0.4192 0.4086 0.0581 0.049 Uiso 0.50 1 d PR . .
C8S C 0.6176(2) 0.39393(18) -0.02292(19) 0.027(3) Uiso 0.50 1 d PRD . .
H8SA H 0.6455 0.4266 0.0209 0.033 Uiso 0.50 1 d PR . .
H8SB H 0.6796 0.4140 -0.0972 0.033 Uiso 0.50 1 d PR . .
C9S C 0.6263(2) 0.27419(18) 0.01625(19) 0.0369(19) Uiso 0.50 1 d PRD . .
H9SA H 0.7176 0.2547 0.0099 0.055 Uiso 0.50 1 d PR . .
H9SB H 0.5661 0.2537 0.0911 0.055 Uiso 0.50 1 d PR . .
H9SC H 0.6006 0.2409 -0.0283 0.055 Uiso 0.50 1 d PR . .

loop_
_atom_site_aniso_label
_atom_site_aniso_U_11
_atom_site_aniso_U_22
_atom_site_aniso_U_33
_atom_site_aniso_U_23
_atom_site_aniso_U_13
_atom_site_aniso_U_12
Cu1 0.0218(3) 0.0140(3) 0.0250(3) 0.0007(2) -0.0092(2) -0.00111(18)
O1 0.0288(12) 0.0275(12) 0.0264(11) -0.0015(9) -0.0079(9) 0.0034(9)
C1 0.0323(18) 0.0285(18) 0.0379(19) -0.0072(15) -0.0116(15) 0.0022(14)
F1 0.0618(15) 0.0307(12) 0.0769(17) -0.0219(12) -0.0347(13) 0.0061(10)
F2 0.0341(11) 0.0293(11) 0.0694(16) -0.0042(11) -0.0142(11) 0.0072(9)
F3 0.0643(15) 0.0374(13) 0.0417(13) 0.0060(10) -0.0111(11) 0.0152(11)
C2 0.0319(17) 0.0271(17) 0.0240(15) -0.0065(13) -0.0123(13) 0.0050(13)
C3 0.0294(17) 0.0254(17) 0.0383(19) -0.0077(14) -0.0121(14) 0.0021(13)
C4 0.0415(19) 0.0248(17) 0.0320(18) -0.0075(14) -0.0194(15) 0.0035(14)
C5 0.060(3) 0.0251(19) 0.057(3) -0.0045(17) -0.031(2) -0.0034(17)
F4 0.053(3) 0.080(6) 0.049(5) 0.032(4) -0.021(3) -0.023(4)
F5 0.131(10) 0.050(6) 0.060(4) -0.017(4) -0.030(5) -0.046(6)
F6 0.044(5) 0.017(4) 0.200(19) 0.012(7) 0.008(8) 0.000(3)
F4A 0.221(18) 0.137(13) 0.057(7) 0.034(7) -0.067(11) -0.143(13)
F5A 0.076(7) 0.032(5) 0.200(16) -0.043(7) -0.069(9) 0.021(5)
F6A 0.035(6) 0.051(6) 0.094(6) -0.009(4) -0.019(5) -0.005(4)
O2 0.0462(14) 0.0271(13) 0.0315(13) -0.0093(10) -0.0169(11) 0.0116(10)
Cu2 0.0223(3) 0.0172(3) 0.0288(3) -0.0050(2) -0.0075(2) -0.00472(19)
O3 0.0283(11) 0.0175(11) 0.0310(12) -0.0047(9) -0.0077(9) -0.0046(8)
C6 0.054(2) 0.046(3) 0.048(2) -0.0241(19) 0.0063(19) -0.025(2)
F7 0.055(3) 0.057(4) 0.043(3) -0.016(3) -0.023(2) 0.007(3)
F8 0.068(4) 0.038(3) 0.058(4) -0.018(3) -0.012(3) 0.019(3)
F9 0.0580(14) 0.0497(14) 0.0400(13) -0.0159(11) 0.0078(11) -0.0224(11)
F7A 0.052(4) 0.100(5) 0.045(3) -0.039(4) -0.006(3) -0.017(4)
F8A 0.067(4) 0.017(2) 0.043(3) -0.011(2) -0.012(3) 0.007(2)
C7 0.0314(17) 0.0193(15) 0.0330(17) -0.0076(13) -0.0071(14) -0.0027(12)
C8 0.0289(17) 0.0250(17) 0.0383(19) -0.0098(14) -0.0042(14) -0.0066(13)
C9 0.0239(15) 0.0105(13) 0.0364(17) 0.0013(12) -0.0126(13) -0.0020(11)
C10 0.0249(16) 0.0236(16) 0.0402(19) -0.0030(14) -0.0107(14) -0.0050(12)
F10 0.0717(16) 0.0625(16) 0.0579(15) 0.0140(12) -0.0428(13) -0.0361(13)
F11 0.0262(10) 0.0514(14) 0.0691(16) -0.0253(12) -0.0084(10) -0.0106(9)
F12 0.0435(12) 0.0264(11) 0.0946(19) -0.0280(12) -0.0326(12) 0.0024(9)
O4 0.0251(11) 0.0192(11) 0.0300(11) -0.0015(9) -0.0101(9) -0.0067(8)
O01 0.0293(12) 0.0203(12) 0.0546(15) 0.0028(11) -0.0196(11) -0.0017(9)
N1 0.0267(14) 0.0155(13) 0.0504(18) -0.0010(12) -0.0148(13) -0.0032(10)
C01 0.0316(17) 0.0150(15) 0.048(2) -0.0033(14) -0.0066(15) -0.0036(12)
C02 0.036(2) 0.0265(19) 0.060(3) 0.0005(17) -0.0028(18) 0.0027(15)
C03 0.043(2) 0.0158(16) 0.050(2) -0.0019(15) -0.0115(17) -0.0046(14)
C04 0.0344(18) 0.0179(16) 0.0378(19) -0.0053(14) -0.0058(15) -0.0080(13)
C05 0.050(2) 0.0269(19) 0.040(2) -0.0123(16) -0.0009(17) -0.0129(16)
C06 0.0309(17) 0.0268(18) 0.0388(19) -0.0095(15) -0.0036(15) -0.0085(13)
N2 0.0287(14) 0.0177(13) 0.0380(16) -0.0047(11) -0.0090(12) -0.0041(10)
O02 0.0368(13) 0.0278(13) 0.0396(14) -0.0037(11) -0.0154(11) -0.0072(10)
C07 0.0254(15) 0.0152(15) 0.0410(19) -0.0032(13) -0.0104(14) -0.0010(12)
C08 0.0237(15) 0.0143(14) 0.0315(16) -0.0016(12) -0.0077(13) -0.0021(11)
C09 0.0253(15) 0.0191(15) 0.0327(17) -0.0025(13) -0.0120(13) -0.0012(12)
N3 0.0281(13) 0.0175(13) 0.0293(14) -0.0039(11) -0.0103(11) -0.0007(10)
N4 0.0289(14) 0.0181(13) 0.0272(14) -0.0004(10) -0.0108(11) -0.0041(10)
C041 0.035(8) 0.014(9) 0.017(6) 0.003(4) -0.002(5) -0.004(5)
C042 0.051(6) 0.046(6) 0.072(7) -0.044(6) -0.002(5) -0.009(5)
C043 0.092(10) 0.062(8) 0.054(6) -0.025(6) -0.030(7) 0.031(8)
C044 0.121(12) 0.071(9) 0.080(8) -0.016(8) -0.063(8) 0.017(8)
C041 0.041(10) 0.012(7) 0.052(10) -0.007(5) -0.025(7) -0.017(5)
C42 0.043(5) 0.014(4) 0.043(4) -0.004(3) -0.030(4) 0.002(3)
C43 0.056(6) 0.053(7) 0.100(9) -0.069(7) 0.027(6) -0.033(6)
C44 0.093(9) 0.046(6) 0.134(11) -0.048(6) -0.085(8) 0.003(5)
C010 0.0295(16) 0.0177(15) 0.0290(16) 0.0031(12) -0.0099(13) -0.0038(12)

loop_
_atom_type_symbol
_atom_type_description
_atom_type_scat_dispersion_real
_atom_type_scat_dispersion_imag
_atom_type_scat_source
C C 0.0033 0.0016 'International Tables Vol C Tables 4.2.6.8 and 6.1.1.4'
H H 0.0000 0.0000 'International Tables Vol C Tables 4.2.6.8 and 6.1.1.4'
N N 0.0061 0.0033 'International Tables Vol C Tables 4.2.6.8 and 6.1.1.4'
O O 0.0106 0.0060 'International Tables Vol C Tables 4.2.6.8 and 6.1.1.4'
F F 0.0171 0.0103 'International Tables Vol C Tables 4.2.6.8 and 6.1.1.4'
Cu Cu 0.3201 1.2651 'International Tables Vol C Tables 4.2.6.8 and 6.1.1.4'

loop_
_geom_angle_atom_site_label_1
_geom_angle_atom_site_label_2
_geom_angle_atom_site_label_3
_geom_angle
_geom_angle_site_symmetry_1
_geom_angle_site_symmetry_3
O1 Cu1 O1 180.000(1) . 2_566
O1 Cu1 O2 88.33(9) . .
O1 Cu1 O2 91.67(9) 2_566 .
O1 Cu1 O2 91.67(9) . 2_566
O1 Cu1 O2 88.33(9) 2_566 2_566
O2 Cu1 O2 180.0 . 2_566
O1 Cu1 O01 93.53(9) . .
O1 Cu1 O01 86.47(9) 2_566 .
O2 Cu1 O01 98.82(9) . .
O2 Cu1 O01 81.18(9) 2_566 .
O1 Cu1 O01 86.47(9) . 2_566
O1 Cu1 O01 93.53(9) 2_566 2_566
O2 Cu1 O01 81.18(9) . 2_566
O2 Cu1 O01 98.82(9) 2_566 2_566
O01 Cu1 O01 179.999(2) . 2_566
C2 O1 Cu1 126.9(2) . .
F3 C1 F2 107.6(3) . .
F3 C1 F1 106.9(3) . .
F2 C1 F1 107.0(3) . .
F3 C1 C2 110.7(3) . .
F2 C1 C2 113.7(3) . .
F1 C1 C2 110.5(3) . .
O1 C2 C3 128.9(3) . .
O1 C2 C1 112.9(3) . .
C3 C2 C1 118.2(3) . .
C2 C3 C4 121.3(3) . .
O2 C4 C3 128.7(3) . .
O2 C4 C5 113.1(3) . .
C3 C4 C5 118.2(3) . .
F6A C5 F4A 105.5(12) . .
F6A C5 F5A 103.9(10) . .
F4A C5 F5A 110.3(12) . .
F6A C5 F4 123.1(10) . .
F4A C5 F4 21.1(13) . .
F5A C5 F4 93.3(11) . .
F6A C5 F6 15.9(17) . .
F4A C5 F6 90.1(13) . .
F5A C5 F6 114.2(10) . .
F4 C5 F6 108.9(11) . .
F6A C5 F5 97.4(10) . .
F4A C5 F5 120.7(10) . .
F5A C5 F5 10.7(12) . .
F4 C5 F5 104.0(10) . .
F6 C5 F5 109.6(11) . .
F6A C5 C4 112.1(8) . .
F4A C5 C4 111.3(7) . .
F5A C5 C4 113.2(8) . .
F4 C5 C4 109.4(7) . .
F6 C5 C4 115.4(7) . .
F5 C5 C4 108.9(7) . .
C4 O2 Cu1 123.4(2) . .
O4 Cu2 O4 180.00(5) 2_575 .
O4 Cu2 O3 92.24(9) 2_575 2_575
O4 Cu2 O3 87.76(9) . 2_575
O4 Cu2 O3 87.76(9) 2_575 .
O4 Cu2 O3 92.24(9) . .
O3 Cu2 O3 180.0 2_575 .
O4 Cu2 N3 85.35(9) 2_575 2_575
O4 Cu2 N3 94.65(9) . 2_575
O3 Cu2 N3 85.79(9) 2_575 2_575
O3 Cu2 N3 94.21(9) . 2_575
O4 Cu2 N3 94.65(9) 2_575 .
O4 Cu2 N3 85.35(9) . .
O3 Cu2 N3 94.21(9) 2_575 .
O3 Cu2 N3 85.79(9) . .
N3 Cu2 N3 180.0 2_575 .
C7 O3 Cu2 123.4(2) . .
F8A C6 F7A 68.6(5) . .
F8A C6 F9 114.3(4) . .
F7A C6 F9 118.1(5) . .
F8A C6 F7 104.0(5) . .
F7A C6 F7 36.0(4) . .
F9 C6 F7 97.8(4) . .
F8A C6 C7 117.5(4) . .
F7A C6 C7 116.6(4) . .
F9 C6 C7 114.3(3) . .
F7 C6 C7 105.8(4) . .
F8A C6 F8 31.6(4) . .
F7A C6 F8 100.2(6) . .
F9 C6 F8 100.2(4) . .
F7 C6 F8 135.4(5) . .
C7 C6 F8 103.2(4) . .
F7A F7 C6 53.0(6) . .
F8A F8 C6 49.6(6) . .
F7 F7A C6 91.0(8) . .
F7 F7A F8A 144.4(9) . .
C6 F7A F8A 55.0(4) . .
F8 F8A C6 98.8(8) . .
F8 F8A F7A 155.2(9) . .
C6 F8A F7A 56.4(4) . .
O3 C7 C8 127.9(3) . .
O3 C7 C6 114.4(3) . .
C8 C7 C6 117.7(3) . .
C9 C8 C7 121.7(3) . .
O4 C9 C8 128.7(3) . .
O4 C9 C10 112.4(3) . .
C8 C9 C10 118.9(3) . .
F12 C10 F10 107.8(3) . .
F12 C10 F11 107.2(3) . .
F10 C10 F11 106.7(3) . .
F12 C10 C9 110.9(3) . .
F10 C10 C9 110.8(3) . .
F11 C10 C9 113.3(3) . .
C9 O4 Cu2 124.6(2) . .
N1 O01 Cu1 123.4(2) . .
O01 N1 C07 125.1(3) . .
O01 N1 C01 121.9(3) . .
C07 N1 C01 111.5(3) . .
N1 C01 C02 105.9(3) . .
N1 C01 C03 110.3(3) . .
C02 C01 C03 110.4(3) . .
N1 C01 C04 100.0(2) . .
C02 C01 C04 114.2(3) . .
C03 C01 C04 115.2(3) . .
N2 C04 C05 109.7(3) . .
N2 C04 C06 105.4(3) . .
C05 C04 C06 111.1(3) . .
N2 C04 C01 100.2(2) . .
C05 C04 C01 115.3(3) . .
C06 C04 C01 114.0(3) . .
O02 N2 C07 125.2(3) . .
O02 N2 C04 122.6(3) . .
C07 N2 C04 111.6(3) . .
N1 C07 N2 108.6(3) . .
N1 C07 C08 126.2(3) . .
N2 C07 C08 125.1(3) . .
C09 C08 C07 128.5(3) . .
C09 C08 C010 104.3(2) . .
C07 C08 C010 127.2(3) . .
N3 C09 C08 111.1(3) . .
C09 N3 N4 105.4(2) . .
C09 N3 Cu2 122.8(2) . .
N4 N3 Cu2 131.56(18) . .
C010 N4 N3 114.3(2) . .
C010 N4 C041 122.4(11) . .
N3 N4 C041 123.3(10) . .
C010 N4 C041 126.8(10) . .
N3 N4 C041 118.8(10) . .
C041 N4 C041 5(2) . .
N4 C041 C042 115.4(15) . .
C041 C042 C043 99.8(12) . .
C044 C043 C042 80.5(11) . .
C42 C041 N4 109.1(15) . .
C041 C42 C43 101.0(13) . .
C44 C43 C42 99.8(10) . .
N4 C010 C08 104.9(2) . .
C7S C1S C2S 111.62(18) 2_665 .
C7S C1S C6S 60.03(19) 2_665 .
C2S C1S C6S 120.0 . .
C7S C1S C8S 64.0(2) 2_665 2_665
C2S C1S C8S 115.68(18) . 2_665
C6S C1S C8S 5.38(18) . 2_665
C7S C1S C7S 95.67(19) 2_665 .
C2S C1S C7S 121.1 . .
C6S C1S C7S 118.9 . .
C8S C1S C7S 123.19(18) 2_665 .
C7S C1S C1S 50.93(15) 2_665 2_665
C2S C1S C1S 131.58(13) . 2_665
C6S C1S C1S 91.34(14) . 2_665
C8S C1S C1S 96.7(2) 2_665 2_665
C7S C1S C1S 44.74(14) . 2_665
C1S C2S C3S 120.0 . .
C4S C3S C2S 120.0 . .
C9S C4S C3S 128.9(2) 2_665 .
C9S C4S C5S 9.5(2) 2_665 .
C3S C4S C5S 120.0 . .
C9S C5S C8S 150.8(11) 2_665 2_665
C9S C5S C6S 153.9(9) 2_665 .
C8S C5S C6S 3.9(2) 2_665 .
C9S C5S C4S 38.3(9) 2_665 .
C8S C5S C4S 118.4(2) 2_665 .
C6S C5S C4S 120.0 . .
C8S C6S C7S 134(2) 2_665 2_665
C8S C6S C5S 41(2) 2_665 .
C7S C6S C5S 112.13(19) 2_665 .
C8S C6S C1S 99(2) 2_665 .
C7S C6S C1S 58.7(2) 2_665 .
C5S C6S C1S 120.0 . .
C8S C6S C9S 37.0(18) 2_665 2_665
C7S C6S C9S 112.4(3) 2_665 2_665
C5S C6S C9S 4.68(16) . 2_665
C1S C6S C9S 115.85(16) . 2_665
C1S C7S C6S 61.29(19) 2_665 2_665
C1S C7S C8S 60.1(2) 2_665 .
C6S C7S C8S 3.78(19) 2_665 .
C1S C7S C1S 84.33(19) 2_665 .
C6S C7S C1S 113.04(19) 2_665 .
C8S C7S C1S 115.9 . .
C6S C8S C5S 136(2) 2_665 2_665
C6S C8S C1S 75(2) 2_665 2_665
C5S C8S C1S 125.4(3) 2_665 2_665
C6S C8S C7S 42.2(19) 2_665 .
C5S C8S C7S 112.13(19) 2_665 .
C1S C8S C7S 55.89(18) 2_665 .
C6S C8S C9S 140(2) 2_665 .
C5S C8S C9S 5.5(2) 2_665 .
C1S C8S C9S 121.02(18) 2_665 .
C7S C8S C9S 113.2 . .
C5S C9S C4S 132.2(10) 2_665 2_665
C5S C9S C8S 23.7(9) 2_665 .
C4S C9S C8S 114.2(2) 2_665 .
C5S C9S C6S 21.4(7) 2_665 2_665
C4S C9S C6S 115.0(3) 2_665 2_665
C8S C9S C6S 2.96(16) . 2_665

loop_
_geom_bond_atom_site_label_1
_geom_bond_atom_site_label_2
_geom_bond_distance
_geom_bond_site_symmetry_2
Cu1 O1 1.987(2) .
Cu1 O1 1.987(2) 2_566
Cu1 O2 2.112(3) .
Cu1 O2 2.112(3) 2_566
Cu1 O01 2.187(3) .
Cu1 O01 2.187(3) 2_566
O1 C2 1.263(4) .
C1 F3 1.340(4) .
C1 F2 1.340(4) .
C1 F1 1.342(4) .
C1 C2 1.547(5) .
C2 C3 1.399(5) .
C3 C4 1.401(5) .
C4 O2 1.259(4) .
C4 C5 1.542(5) .
C5 F6A 1.282(15) .
C5 F4A 1.294(17) .
C5 F5A 1.299(14) .
C5 F4 1.335(15) .
C5 F6 1.354(19) .
C5 F5 1.356(13) .
Cu2 O4 1.952(2) 2_575
Cu2 O4 1.952(2) .
Cu2 O3 2.003(2) 2_575
Cu2 O3 2.003(2) .
Cu2 N3 2.479(3) 2_575
Cu2 N3 2.479(3) .
O3 C7 1.257(4) .
C6 F8A 1.198(6) .
C6 F7A 1.220(7) .
C6 F9 1.313(4) .
C6 F7 1.527(8) .
C6 C7 1.541(5) .
C6 F8 1.556(8) .
F7 F7A 0.898(8) .
F8 F8A 0.826(6) .
F7A F8A 1.363(9) .
C7 C8 1.419(4) .
C8 C9 1.385(5) .
C9 O4 1.271(4) .
C9 C10 1.539(4) .
C10 F12 1.330(4) .
C10 F10 1.337(4) .
C10 F11 1.338(4) .
O01 N1 1.309(4) .
N1 C07 1.347(4) .
N1 C01 1.527(4) .
C01 C02 1.534(5) .
C01 C03 1.537(5) .
C01 C04 1.564(5) .
C04 N2 1.518(4) .
C04 C05 1.524(5) .
C04 C06 1.545(5) .
N2 O02 1.279(4) .
N2 C07 1.369(4) .
C07 C08 1.448(4) .
C08 C09 1.423(4) .
C08 C010 1.462(4) .
C09 N3 1.336(4) .
N3 N4 1.375(4) .
N4 C010 1.328(3) .
N4 C041 1.38(3) .
N4 C041 1.55(3) .
C041 C042 1.54(2) .
C042 C043 1.878(18) .
C043 C044 1.393(16) .
C041 C42 1.50(2) .
C42 C43 1.699(12) .
C43 C44 1.499(18) .
C1S C7S 1.354(5) 2_665
C1S C2S 1.3899 .
C1S C6S 1.3900 .
C1S C8S 1.418(5) 2_665
C1S C7S 1.4936 .
C1S C1S 1.914(5) 2_665
C2S C3S 1.3901 .
C3S C4S 1.3899 .
C4S C9S 1.163(4) 2_665
C4S C5S 1.3901 .
C5S C9S 0.310(5) 2_665
C5S C8S 1.291(5) 2_665
C5S C6S 1.3900 .
C6S C8S 0.135(5) 2_665
C6S C7S 1.373(4) 2_665
C6S C9S 1.674(5) 2_665
C7S C1S 1.354(5) 2_665
C7S C6S 1.373(4) 2_665
C7S C8S 1.4697 .
C8S C6S 0.135(5) 2_665
C8S C5S 1.291(5) 2_665
C8S C1S 1.418(5) 2_665
C8S C9S 1.5686 .
C9S C5S 0.310(5) 2_665
C9S C4S 1.162(4) 2_665
C9S C6S 1.674(5) 2_665
